data_7220397
loop_
_publ_author_name
'Hossain, Sazzat'
'Gupta, Sandeep K.'
'Murugavel, Ramaswamy'

_publ_section_title
;
 2,6-Dimethylphenol derived H-phosphonate and \a-hydroxyphosphonate:
 facile synthesis, crystal chemistry, supramolecular association and metal
 complexation
;
_journal_issue 23
_journal_name_full CrystEngComm
_journal_page_first 4355
_journal_paper_doi 10.1039/C5CE00675A
_journal_volume 17
_journal_year 2015
_chemical_formula_moiety 'C11 H17 O4 P, C H4 O'
_chemical_formula_sum 'C12 H21 O5 P'
_chemical_formula_weight 276.26
_chemical_name_systematic
;
 ?
;
_space_group_crystal_system monoclinic
_space_group_IT_number 15
_space_group_name_Hall '-C 2yc'
_space_group_name_H-M_alt 'C 1 2/c 1'
_symmetry_space_group_name_Hall '-C 2yc'
_symmetry_space_group_name_H-M 'C 1 2/c 1'
_atom_sites_solution_hydrogens mixed
_audit_creation_method SHELXL-2012
_audit_update_record
;
2015-04-03 deposited with the CCDC.
2015-04-27 downloaded from the CCDC.
;
_cell_angle_alpha 90
_cell_angle_beta 105.450(4)
_cell_angle_gamma 90
_cell_formula_units_Z 8
_cell_length_a 21.412(5)
_cell_length_b 7.5902(15)
_cell_length_c 18.474(4)
_cell_measurement_reflns_used 3081
_cell_measurement_temperature 150(2)
_cell_measurement_theta_max 31.40
_cell_measurement_theta_min 2.50
_cell_volume 2893.9(11)
_computing_cell_refinement 'CrystalClear-SM Expert 2.0 r4'
_computing_data_collection 'CrystalClear-SM Expert 2.0 r4 (Rigaku, 2009)'
_computing_data_reduction 'CrystalClear-SM Expert 2.0 r4'
_computing_molecular_graphics 'CrystalStructure 4.0 (Rigaku, 2010)'
_computing_publication_material 'CrystalStructure 4.0'
_computing_structure_refinement 'SHELXL-2012 (Sheldrick, 2012)'
_computing_structure_solution 'SHELXS97 (Sheldrick, 2008)'
_diffrn_ambient_temperature 150(2)
_diffrn_detector_area_resol_mean 28.5714
_diffrn_measured_fraction_theta_full 0.994
_diffrn_measured_fraction_theta_max 0.994
_diffrn_measurement_device_type 'Rigaku Saturn724'
_diffrn_measurement_method 'profile data from \w-scans'
_diffrn_radiation_type MoK\a
_diffrn_radiation_wavelength 0.71075
_diffrn_reflns_av_R_equivalents 0.0224
_diffrn_reflns_av_unetI/netI 0.0171
_diffrn_reflns_laue_measured_fraction_full 0.994
_diffrn_reflns_laue_measured_fraction_max 0.994
_diffrn_reflns_limit_h_max 20
_diffrn_reflns_limit_h_min -25
_diffrn_reflns_limit_k_max 9
_diffrn_reflns_limit_k_min -8
_diffrn_reflns_limit_l_max 22
_diffrn_reflns_limit_l_min -21
_diffrn_reflns_number 10609
_diffrn_reflns_point_group_measured_fraction_full 0.994
_diffrn_reflns_point_group_measured_fraction_max 0.994
_diffrn_reflns_theta_full 25.242
_diffrn_reflns_theta_max 25.493
_diffrn_reflns_theta_min 2.859
_diffrn_source 'Sealed Tube'
_exptl_absorpt_coefficient_mu 0.200
_exptl_absorpt_correction_T_max 0.957
_exptl_absorpt_correction_T_min 0.915
_exptl_absorpt_correction_type multi-scan
_exptl_absorpt_process_details 'REQAB (Rigaku, 1998)'
_exptl_crystal_colour colorless
_exptl_crystal_density_diffrn 1.268
_exptl_crystal_description block
_exptl_crystal_F_000 1184
_exptl_crystal_size_max 0.240
_exptl_crystal_size_mid 0.170
_exptl_crystal_size_min 0.090
_refine_diff_density_max 0.359
_refine_diff_density_min -0.280
_refine_diff_density_rms 0.041
_refine_ls_extinction_method none
_refine_ls_goodness_of_fit_ref 1.056
_refine_ls_hydrogen_treatment mixed
_refine_ls_matrix_type full
_refine_ls_number_parameters 192
_refine_ls_number_reflns 2678
_refine_ls_number_restraints 0
_refine_ls_restrained_S_all 1.056
_refine_ls_R_factor_all 0.0329
_refine_ls_R_factor_gt 0.0322
_refine_ls_shift/su_max 0.000
_refine_ls_shift/su_mean 0.000
_refine_ls_structure_factor_coef Fsqd
_refine_ls_weighting_details
;
 w=1/[\s^2^(Fo^2^)+(0.0458P)^2^+2.5690P]
 where P=(Fo^2^+2Fc^2^)/3
;
_refine_ls_weighting_scheme calc
_refine_ls_wR_factor_gt 0.0870
_refine_ls_wR_factor_ref 0.0876
_reflns_Friedel_coverage 0.000
_reflns_number_gt 2627
_reflns_number_total 2678
_reflns_threshold_expression 'I > 2\s(I)'
_cod_data_source_file c5ce00675a2.cif
_cod_data_source_block ALP-HYDRO-PHOS-3B
_cod_depositor_comments 'Adding full bibliography for 7220395--7220401.cif.'
_cod_database_code 7220397
_shelx_space_group_comment
;
The symmetry employed for this shelxl refinement is uniquely defined
by the following loop, which should always be used as a source of
symmetry information in preference to the above space-group names.
They are only intended as comments.
;
_shelx_estimated_absorpt_t_min 0.961
_shelx_estimated_absorpt_t_max 0.961
_shelxl_version_number 2012-9

loop_
_space_group_symop_operation_xyz
'x, y, z'
'-x, y, -z+1/2'
'x+1/2, y+1/2, z'
'-x+1/2, y+1/2, -z+1/2'
'-x, -y, -z'
'x, -y, z-1/2'
'-x+1/2, -y+1/2, -z'
'x+1/2, -y+1/2, z-1/2'

loop_
_atom_site_label
_atom_site_type_symbol
_atom_site_fract_x
_atom_site_fract_y
_atom_site_fract_z
_atom_site_U_iso_or_equiv
_atom_site_adp_type
_atom_site_occupancy
_atom_site_site_symmetry_order
_atom_site_calc_flag
_atom_site_refinement_flags_posn
_atom_site_refinement_flags_adp
C1 C 0.34712(6) 0.27526(17) 0.30259(7) 0.0214(3) Uani 1 1 d . .
C2 C 0.31228(6) 0.43214(18) 0.28676(8) 0.0253(3) Uani 1 1 d . .
C3 C 0.31377(7) 0.5184(2) 0.22054(9) 0.0350(4) Uani 1 1 d . .
C4 C 0.34774(8) 0.4502(2) 0.17311(9) 0.0398(4) Uani 1 1 d . .
C5 C 0.38006(7) 0.2914(2) 0.18970(9) 0.0344(4) Uani 1 1 d . .
C6 C 0.37965(7) 0.19884(19) 0.25465(8) 0.0259(3) Uani 1 1 d . .
C7 C 0.27320(7) 0.50248(19) 0.33705(9) 0.0309(3) Uani 1 1 d . .
H7A H 0.3005 0.5083 0.3888 0.037 Uiso 1 1 calc R U
H7B H 0.2363 0.4243 0.3348 0.037 Uiso 1 1 calc R U
H7C H 0.2573 0.6207 0.3203 0.037 Uiso 1 1 calc R U
C8 C 0.41146(8) 0.0202(2) 0.26957(9) 0.0363(4) Uani 1 1 d . .
H8A H 0.4191 -0.0258 0.2231 0.044 Uiso 1 1 calc R U
H8B H 0.3830 -0.0606 0.2873 0.044 Uiso 1 1 calc R U
H8C H 0.4528 0.0311 0.3080 0.044 Uiso 1 1 calc R U
C9 C 0.37912(6) 0.01474(18) 0.49923(8) 0.0241(3) Uani 1 1 d . .
C10 C 0.31409(8) 0.0456(2) 0.51648(10) 0.0410(4) Uani 1 1 d . .
H10A H 0.2799 0.0547 0.4693 0.049 Uiso 1 1 calc R U
H10B H 0.3160 0.1551 0.5451 0.049 Uiso 1 1 calc R U
H10C H 0.3047 -0.0532 0.5461 0.049 Uiso 1 1 calc R U
C11 C 0.37985(8) -0.15972(19) 0.45891(9) 0.0339(3) Uani 1 1 d . .
H11A H 0.4222 -0.1760 0.4488 0.041 Uiso 1 1 calc R U
H11B H 0.3459 -0.1592 0.4114 0.041 Uiso 1 1 calc R U
H11C H 0.3720 -0.2563 0.4906 0.041 Uiso 1 1 calc R U
C12 C 0.49213(8) 0.5749(2) 0.35330(9) 0.0351(4) Uani 1 1 d . .
H12A H 0.5152 0.6825 0.3465 0.042 Uiso 1 1 calc R U
H12B H 0.4490 0.6057 0.3583 0.042 Uiso 1 1 calc R U
H12C H 0.4877 0.4978 0.3097 0.042 Uiso 1 1 calc R U
O1 O 0.46614(4) 0.18577(12) 0.43608(5) 0.0235(2) Uani 1 1 d . .
O2 O 0.38570(5) 0.37195(13) 0.48138(6) 0.0266(2) Uani 1 1 d . .
O3 O 0.34422(4) 0.18244(12) 0.36817(5) 0.0214(2) Uani 1 1 d . .
O4 O 0.42798(5) 0.02059(14) 0.56942(5) 0.0272(2) Uani 1 1 d . .
O5 O 0.52746(6) 0.48630(15) 0.41896(6) 0.0358(3) Uani 1 1 d . .
P1 P 0.39926(2) 0.19686(4) 0.44521(2) 0.01886(12) Uani 1 1 d . .
H2 H 0.4188(11) 0.416(3) 0.5177(13) 0.060(6) Uiso 1 1 d . .
H3 H 0.2915(9) 0.626(3) 0.2105(10) 0.041(5) Uiso 1 1 d . .
H4 H 0.4609(10) -0.033(3) 0.5649(11) 0.048(6) Uiso 1 1 d . .
H4A H 0.3486(9) 0.508(2) 0.1291(11) 0.045(5) Uiso 1 1 d . .
H5 H 0.4024(9) 0.235(3) 0.1548(10) 0.039(5) Uiso 1 1 d . .
H5A H 0.5092(10) 0.395(3) 0.4248(11) 0.049(6) Uiso 1 1 d . .

loop_
_atom_site_aniso_label
_atom_site_aniso_U_11
_atom_site_aniso_U_22
_atom_site_aniso_U_33
_atom_site_aniso_U_23
_atom_site_aniso_U_13
_atom_site_aniso_U_12
C1 0.0175(6) 0.0241(6) 0.0197(6) 0.0007(5) -0.0004(5) -0.0039(5)
C2 0.0179(6) 0.0253(7) 0.0284(7) 0.0006(6) -0.0013(5) -0.0014(5)
C3 0.0289(8) 0.0331(8) 0.0379(8) 0.0118(7) 0.0003(7) 0.0030(6)
C4 0.0346(8) 0.0522(10) 0.0305(8) 0.0140(8) 0.0052(7) -0.0025(7)
C5 0.0280(8) 0.0486(10) 0.0260(7) -0.0006(7) 0.0063(6) -0.0027(6)
C6 0.0192(6) 0.0317(8) 0.0244(7) -0.0041(5) 0.0014(5) -0.0016(5)
C7 0.0246(7) 0.0286(7) 0.0352(8) -0.0021(6) 0.0004(6) 0.0072(6)
C8 0.0378(8) 0.0369(9) 0.0326(8) -0.0078(7) 0.0066(7) 0.0090(7)
C9 0.0209(6) 0.0240(7) 0.0257(7) 0.0052(5) 0.0035(5) 0.0013(5)
C10 0.0278(8) 0.0484(10) 0.0500(10) 0.0183(8) 0.0158(7) 0.0063(7)
C11 0.0388(8) 0.0210(7) 0.0352(8) 0.0032(6) -0.0015(7) -0.0036(6)
C12 0.0366(8) 0.0342(8) 0.0307(8) 0.0019(6) 0.0022(6) -0.0015(6)
O1 0.0183(5) 0.0235(5) 0.0273(5) 0.0016(4) 0.0034(4) -0.0003(3)
O2 0.0253(5) 0.0214(5) 0.0282(5) -0.0042(4) -0.0013(4) 0.0043(4)
O3 0.0192(5) 0.0221(5) 0.0208(5) 0.0011(4) 0.0015(4) -0.0014(3)
O4 0.0280(5) 0.0305(5) 0.0218(5) 0.0030(4) 0.0045(4) 0.0062(4)
O5 0.0420(6) 0.0323(6) 0.0271(5) 0.0026(4) -0.0011(5) -0.0161(5)
P1 0.01695(19) 0.01723(19) 0.0205(2) 0.00056(12) 0.00165(14) 0.00109(11)

loop_
_atom_type_symbol
_atom_type_description
_atom_type_scat_dispersion_real
_atom_type_scat_dispersion_imag
_atom_type_scat_source
C C 0.0033 0.0016 'International Tables Vol C Tables 4.2.6.8 and 6.1.1.4'
H H 0.0000 0.0000 'International Tables Vol C Tables 4.2.6.8 and 6.1.1.4'
O O 0.0106 0.0060 'International Tables Vol C Tables 4.2.6.8 and 6.1.1.4'
P P 0.1023 0.0942 'International Tables Vol C Tables 4.2.6.8 and 6.1.1.4'

loop_
_geom_angle_atom_site_label_1
_geom_angle_atom_site_label_2
_geom_angle_atom_site_label_3
_geom_angle
C6 C1 C2 123.60(13)
C6 C1 O3 118.72(12)
C2 C1 O3 117.46(12)
C1 C2 C3 116.68(13)
C1 C2 C7 121.88(13)
C3 C2 C7 121.41(13)
C4 C3 C2 121.30(15)
C4 C3 H3 121.8(11)
C2 C3 H3 116.9(11)
C3 C4 C5 120.22(15)
C3 C4 H4A 121.1(12)
C5 C4 H4A 118.7(12)
C4 C5 C6 120.88(15)
C4 C5 H5 121.8(11)
C6 C5 H5 117.2(11)
C1 C6 C5 117.21(13)
C1 C6 C8 122.44(13)
C5 C6 C8 120.31(14)
C2 C7 H7A 109.5
C2 C7 H7B 109.5
H7A C7 H7B 109.5
C2 C7 H7C 109.5
H7A C7 H7C 109.5
H7B C7 H7C 109.5
C6 C8 H8A 109.5
C6 C8 H8B 109.5
H8A C8 H8B 109.5
C6 C8 H8C 109.5
H8A C8 H8C 109.5
H8B C8 H8C 109.5
O4 C9 C11 111.69(11)
O4 C9 C10 107.03(12)
C11 C9 C10 111.38(13)
O4 C9 P1 104.46(9)
C11 C9 P1 110.92(10)
C10 C9 P1 111.09(10)
C9 C10 H10A 109.5
C9 C10 H10B 109.5
H10A C10 H10B 109.5
C9 C10 H10C 109.5
H10A C10 H10C 109.5
H10B C10 H10C 109.5
C9 C11 H11A 109.5
C9 C11 H11B 109.5
H11A C11 H11B 109.5
C9 C11 H11C 109.5
H11A C11 H11C 109.5
H11B C11 H11C 109.5
O5 C12 H12A 109.5
O5 C12 H12B 109.5
H12A C12 H12B 109.5
O5 C12 H12C 109.5
H12A C12 H12C 109.5
H12B C12 H12C 109.5
P1 O2 H2 116.2(14)
C1 O3 P1 122.66(8)
C9 O4 H4 109.0(14)
C12 O5 H5A 110.6(14)
O1 P1 O2 113.20(6)
O1 P1 O3 113.61(5)
O2 P1 O3 105.39(5)
O1 P1 C9 113.23(6)
O2 P1 C9 108.39(6)
O3 P1 C9 102.16(6)

loop_
_geom_bond_atom_site_label_1
_geom_bond_atom_site_label_2
_geom_bond_distance
C1 C6 1.3909(19)
C1 C2 1.3941(19)
C1 O3 1.4172(16)
C2 C3 1.396(2)
C2 C7 1.504(2)
C3 C4 1.380(2)
C3 H3 0.937(19)
C4 C5 1.383(2)
C4 H4A 0.927(19)
C5 C6 1.393(2)
C5 H5 0.995(19)
C6 C8 1.509(2)
C7 H7A 0.9800
C7 H7B 0.9800
C7 H7C 0.9800
C8 H8A 0.9800
C8 H8B 0.9800
C8 H8C 0.9800
C9 O4 1.4335(17)
C9 C11 1.522(2)
C9 C10 1.5270(19)
C9 P1 1.8226(14)
C10 H10A 0.9800
C10 H10B 0.9800
C10 H10C 0.9800
C11 H11A 0.9800
C11 H11B 0.9800
C11 H11C 0.9800
C12 O5 1.4165(19)
C12 H12A 0.9800
C12 H12B 0.9800
C12 H12C 0.9800
O1 P1 1.4883(10)
O2 P1 1.5494(10)
O2 H2 0.90(2)
O3 P1 1.5915(10)
O4 H4 0.84(2)
O5 H5A 0.82(2)

loop_
_geom_hbond_atom_site_label_D
_geom_hbond_atom_site_label_H
_geom_hbond_atom_site_label_A
_geom_hbond_distance_DH
_geom_hbond_distance_HA
_geom_hbond_distance_DA
_geom_hbond_angle_DHA
_geom_hbond_site_symmetry_A
O5 H5A O1 0.82(2) 1.87(2) 2.6922(15) 179(2) .
O2 H2 O5 0.90(2) 1.59(2) 2.4861(14) 174(2) 5_666
O4 H4 O1 0.84(2) 1.95(2) 2.7796(15) 171(2) 5_656
O5 H5A O1 0.82(2) 1.87(2) 2.6922(15) 179(2) .
O2 H2 O5 0.90(2) 1.59(2) 2.4861(14) 174(2) 5_666
O4 H4 O1 0.84(2) 1.95(2) 2.7796(15) 171(2) 5_656

loop_
_geom_torsion_atom_site_label_1
_geom_torsion_atom_site_label_2
_geom_torsion_atom_site_label_3
_geom_torsion_atom_site_label_4
_geom_torsion
C6 C1 C2 C3 -3.3(2)
O3 C1 C2 C3 -177.73(12)
C6 C1 C2 C7 174.79(13)
O3 C1 C2 C7 0.36(18)
C1 C2 C3 C4 0.5(2)
C7 C2 C3 C4 -177.60(14)
C2 C3 C4 C5 1.5(3)
C3 C4 C5 C6 -0.8(3)
C2 C1 C6 C5 3.9(2)
O3 C1 C6 C5 178.30(12)
C2 C1 C6 C8 -173.85(13)
O3 C1 C6 C8 0.5(2)
C4 C5 C6 C1 -1.8(2)
C4 C5 C6 C8 176.05(14)
C6 C1 O3 P1 87.02(13)
C2 C1 O3 P1 -98.27(12)
C1 O3 P1 O1 -44.77(11)
C1 O3 P1 O2 79.71(10)
C1 O3 P1 C9 -167.08(10)
O4 C9 P1 O1 56.85(10)
C11 C9 P1 O1 -63.63(11)
C10 C9 P1 O1 171.91(10)
O4 C9 P1 O2 -69.62(9)
C11 C9 P1 O2 169.90(9)
C10 C9 P1 O2 45.44(12)
O4 C9 P1 O3 179.42(8)
C11 C9 P1 O3 58.94(11)
C10 C9 P1 O3 -65.52(12)
